data_4336471
loop_
_publ_author_name
'Marco Taddei'
'Anna Donnadio'
'Ferdinando Costantino'
'Riccardo Vivani'
'Mario Casciola'

_publ_contact_author_address
;
Dipartimento di Chimica 
Universita di Perugia 
Via Elce di Sotto, 8, 06123, Perugia (Italy)
;
_publ_contact_author_email marcotaddei@hotmail.com
_publ_contact_author_name 'Marco Taddei'
_publ_section_title
;
 Synthesis, Crystal Structure, and Proton Conductivity of One-Dimensional,
 Two-Dimensional, and Three-Dimensional Zirconium Phosphonates Based on
 Glyphosate and Glyphosine
;
_journal_name_full 'Inorganic Chemistry'
_journal_page_first 12131
_journal_page_last 12139
_journal_paper_doi 10.1021/ic4019597
_journal_volume 52
_journal_year 2013
_chemical_formula_sum 'C8 H22 N2 O18 P4 Zr'
_chemical_formula_weight 649.38
_chemical_name_systematic
; 
 ? 
;
_space_group_IT_number 14
_symmetry_space_group_name_Hall '-P 2yn'
_symmetry_space_group_name_H-M 'P 1 21/n 1'
_atom_sites_solution_hydrogens geom
_atom_sites_solution_primary direct
_atom_sites_solution_secondary difmap
_audit_creation_method SHELXL-97
_cell_angle_alpha 90.00
_cell_angle_beta 95.52
_cell_angle_gamma 90.00
_cell_formula_units_Z 2
_cell_length_a 5.4563(6)
_cell_length_b 14.9341(12)
_cell_length_c 13.2821(10)
_cell_measurement_temperature 293(2)
_cell_volume 1077.27(17)
_computing_structure_refinement 'SHELXL-97 (Sheldrick, 1997)'
_computing_structure_solution 'SHELXS-97 (Sheldrick, 1990)'
_diffrn_ambient_temperature 293(2)
_diffrn_measured_fraction_theta_full 0.934
_diffrn_measured_fraction_theta_max 0.934
_diffrn_radiation_monochromator graphite
_diffrn_radiation_source 'fine-focus sealed tube'
_diffrn_radiation_type MoK\a
_diffrn_radiation_wavelength 0.71073
_diffrn_reflns_av_R_equivalents 0.0323
_diffrn_reflns_av_sigmaI/netI 0.0419
_diffrn_reflns_limit_h_max 4
_diffrn_reflns_limit_h_min -7
_diffrn_reflns_limit_k_max 19
_diffrn_reflns_limit_k_min -19
_diffrn_reflns_limit_l_max 17
_diffrn_reflns_limit_l_min -16
_diffrn_reflns_number 7453
_diffrn_reflns_theta_full 28.56
_diffrn_reflns_theta_max 28.56
_diffrn_reflns_theta_min 3.13
_exptl_absorpt_coefficient_mu 0.899
_exptl_crystal_density_diffrn 2.027
_exptl_crystal_F_000 672
_refine_diff_density_max 0.410
_refine_diff_density_min -0.518
_refine_diff_density_rms 0.084
_refine_ls_extinction_method none
_refine_ls_goodness_of_fit_ref 1.076
_refine_ls_hydrogen_treatment mixed
_refine_ls_matrix_type full
_refine_ls_number_parameters 166
_refine_ls_number_reflns 2566
_refine_ls_number_restraints 6
_refine_ls_restrained_S_all 1.139
_refine_ls_R_factor_all 0.0537
_refine_ls_R_factor_gt 0.0330
_refine_ls_shift/su_max 0.000
_refine_ls_shift/su_mean 0.000
_refine_ls_structure_factor_coef Fsqd
_refine_ls_weighting_details 'calc w=1/[\s^2^(Fo^2^)+(0.0800P)^2^+0.0000P] where P=(Fo^2^+2Fc^2^)/3'
_refine_ls_weighting_scheme calc
_refine_ls_wR_factor_gt 0.1196
_refine_ls_wR_factor_ref 0.1263
_reflns_number_gt 1952
_reflns_number_total 2566
_reflns_threshold_expression >2sigma(I)
_cod_data_source_file ic4019597_si_001_1.cif
_cod_data_source_block compound_3
_cod_original_cell_volume 1077.26(17)
_cod_database_code 4336471

loop_
_symmetry_equiv_pos_as_xyz
'x, y, z'
'-x+1/2, y+1/2, -z+1/2'
'-x, -y, -z'
'x-1/2, -y-1/2, z-1/2'

loop_
_atom_site_label
_atom_site_type_symbol
_atom_site_fract_x
_atom_site_fract_y
_atom_site_fract_z
_atom_site_U_iso_or_equiv
_atom_site_adp_type
_atom_site_occupancy
_atom_site_symmetry_multiplicity
_atom_site_calc_flag
_atom_site_refinement_flags
Zr1 Zr 0.5000 0.5000 0.5000 0.00942(17) Uani 1 2 d S
P2 P 0.49122(17) 0.85359(6) 0.00393(7) 0.0131(2) Uani 1 1 d .
P3 P 0.32524(18) 0.55243(7) 0.24535(8) 0.0157(2) Uani 1 1 d .
O5 O 0.2422(5) 0.89292(18) 0.0240(2) 0.0184(6) Uani 1 1 d .
O8 O 0.2997(6) 0.47940(19) 0.1689(2) 0.0228(7) Uani 1 1 d .
O9 O 0.4559(5) 0.5264(2) 0.3471(2) 0.0210(6) Uani 1 1 d .
O6 O 0.6982(5) 0.92217(18) 0.0213(2) 0.0198(6) Uani 1 1 d .
O7 O 0.0696(5) 0.5933(2) 0.2572(2) 0.0259(7) Uani 1 1 d D
O4 O 0.4846(5) 0.80867(19) -0.0974(2) 0.0230(7) Uani 1 1 d .
N12 N 0.4231(6) 0.6932(2) 0.1129(2) 0.0135(7) Uani 1 1 d D
O16 O 0.1392(6) 0.5607(3) -0.0934(3) 0.0463(10) Uani 1 1 d D
C11 C 0.5177(8) 0.6429(3) 0.2071(3) 0.0190(8) Uani 1 1 d .
H11A H 0.5410 0.6854 0.2624 0.023 Uiso 1 1 calc R
H11B H 0.6780 0.6184 0.1969 0.023 Uiso 1 1 calc R
O15 O -0.0147(6) 0.6568(3) 0.0132(3) 0.0477(11) Uani 1 1 d .
C13 C 0.4166(7) 0.6339(3) 0.0212(3) 0.0177(8) Uani 1 1 d .
H13A H 0.5060 0.6620 -0.0300 0.021 Uiso 1 1 calc R
H13B H 0.4952 0.5771 0.0393 0.021 Uiso 1 1 calc R
C10 C 0.5791(7) 0.7752(2) 0.1055(3) 0.0153(8) Uani 1 1 d .
H10A H 0.7464 0.7558 0.0987 0.018 Uiso 1 1 calc R
H10B H 0.5813 0.8073 0.1690 0.018 Uiso 1 1 calc R
C14 C 0.1541(8) 0.6182(3) -0.0201(4) 0.0268(10) Uani 1 1 d .
OW O 0.1336(8) 0.8000(2) 0.2417(3) 0.0464(10) Uani 1 1 d D
H12 H 0.256(5) 0.708(4) 0.128(4) 0.056 Uiso 1 1 d D
HW1 H 0.162(12) 0.8634(18) 0.261(5) 0.070 Uiso 1 1 d D
HW2 H 0.074(11) 0.767(4) 0.299(3) 0.070 Uiso 1 1 d D
H7 H 0.012(11) 0.638(4) 0.330(3) 0.070 Uiso 1 1 d D
H16 H -0.022(6) 0.555(4) -0.132(4) 0.070 Uiso 1 1 d D

loop_
_atom_site_aniso_label
_atom_site_aniso_U_11
_atom_site_aniso_U_22
_atom_site_aniso_U_33
_atom_site_aniso_U_23
_atom_site_aniso_U_13
_atom_site_aniso_U_12
Zr1 0.0083(3) 0.0100(3) 0.0099(3) 0.00083(18) 0.00042(17) 0.00035(18)
P2 0.0120(5) 0.0110(5) 0.0165(5) 0.0024(4) 0.0031(4) 0.0002(4)
P3 0.0166(5) 0.0165(5) 0.0135(5) 0.0012(4) -0.0007(4) -0.0016(4)
O5 0.0128(13) 0.0153(14) 0.0275(16) 0.0034(11) 0.0048(11) 0.0014(11)
O8 0.0245(16) 0.0217(15) 0.0219(16) -0.0050(12) 0.0006(13) -0.0040(12)
O9 0.0222(15) 0.0258(15) 0.0148(14) 0.0054(11) 0.0007(12) -0.0006(12)
O6 0.0141(14) 0.0165(15) 0.0290(17) 0.0034(12) 0.0027(12) -0.0033(11)
O7 0.0194(15) 0.0343(18) 0.0231(17) -0.0046(13) -0.0023(12) 0.0056(13)
O4 0.0315(16) 0.0202(15) 0.0181(15) -0.0002(11) 0.0065(13) -0.0021(13)
N12 0.0137(15) 0.0132(16) 0.0136(16) 0.0035(12) 0.0006(13) -0.0007(13)
O16 0.0242(17) 0.066(3) 0.047(2) -0.038(2) -0.0045(16) -0.0018(18)
C11 0.022(2) 0.017(2) 0.017(2) 0.0037(15) -0.0024(16) -0.0020(16)
O15 0.0218(18) 0.067(3) 0.053(3) -0.034(2) -0.0035(17) 0.0044(17)
C13 0.0178(19) 0.018(2) 0.017(2) -0.0006(15) 0.0002(16) -0.0016(16)
C10 0.0146(18) 0.0114(18) 0.020(2) 0.0012(14) -0.0006(15) -0.0008(14)
C14 0.020(2) 0.031(2) 0.029(2) -0.0072(19) 0.0003(19) -0.0020(19)
OW 0.069(3) 0.0264(19) 0.048(2) 0.0003(17) 0.026(2) 0.0010(19)

loop_
_atom_type_symbol
_atom_type_description
_atom_type_scat_dispersion_real
_atom_type_scat_dispersion_imag
_atom_type_scat_source
C C 0.0033 0.0016 'International Tables Vol C Tables 4.2.6.8 and 6.1.1.4'
H H 0.0000 0.0000 'International Tables Vol C Tables 4.2.6.8 and 6.1.1.4'
N N 0.0061 0.0033 'International Tables Vol C Tables 4.2.6.8 and 6.1.1.4'
O O 0.0106 0.0060 'International Tables Vol C Tables 4.2.6.8 and 6.1.1.4'
P P 0.1023 0.0942 'International Tables Vol C Tables 4.2.6.8 and 6.1.1.4'
Zr Zr -2.9673 0.5597 'International Tables Vol C Tables 4.2.6.8 and 6.1.1.4'

loop_
_geom_angle_atom_site_label_1
_geom_angle_atom_site_label_2
_geom_angle_atom_site_label_3
_geom_angle
_geom_angle_site_symmetry_1
_geom_angle_site_symmetry_3
O6 Zr1 O6 179.999(1) 4_576 2_645
O6 Zr1 O9 89.52(11) 4_576 3_666
O6 Zr1 O9 90.48(11) 2_645 3_666
O6 Zr1 O9 90.48(11) 4_576 .
O6 Zr1 O9 89.52(11) 2_645 .
O9 Zr1 O9 179.998(1) 3_666 .
O6 Zr1 O5 92.85(10) 4_576 4_676
O6 Zr1 O5 87.15(10) 2_645 4_676
O9 Zr1 O5 89.06(11) 3_666 4_676
O9 Zr1 O5 90.94(11) . 4_676
O6 Zr1 O5 87.15(10) 4_576 2_545
O6 Zr1 O5 92.85(10) 2_645 2_545
O9 Zr1 O5 90.94(11) 3_666 2_545
O9 Zr1 O5 89.06(11) . 2_545
O5 Zr1 O5 180.0 4_676 2_545
O4 P2 O6 112.89(16) . .
O4 P2 O5 112.55(17) . .
O6 P2 O5 111.94(15) . .
O4 P2 C10 111.08(18) . .
O6 P2 C10 100.50(16) . .
O5 P2 C10 107.09(17) . .
O8 P3 O9 115.15(18) . .
O8 P3 O7 109.46(18) . .
O9 P3 O7 111.25(17) . .
O8 P3 C11 111.95(19) . .
O9 P3 C11 101.85(18) . .
O7 P3 C11 106.69(19) . .
P2 O5 Zr1 146.29(17) . 2
P3 O9 Zr1 158.07(19) . .
P2 O6 Zr1 161.68(19) . 2_655
C10 N12 C13 113.4(3) . .
C10 N12 C11 108.1(3) . .
C13 N12 C11 111.0(3) . .
N12 C11 P3 116.3(3) . .
C14 C13 N12 109.6(3) . .
N12 C10 P2 117.7(3) . .
O15 C14 O16 126.7(4) . .
O15 C14 C13 121.8(4) . .
O16 C14 C13 111.5(4) . .

loop_
_geom_bond_atom_site_label_1
_geom_bond_atom_site_label_2
_geom_bond_distance
_geom_bond_site_symmetry_2
Zr1 O6 2.057(3) 4_576
Zr1 O6 2.057(3) 2_645
Zr1 O9 2.060(3) 3_666
Zr1 O9 2.060(3) .
Zr1 O5 2.079(3) 4_676
Zr1 O5 2.079(3) 2_545
P2 O4 1.501(3) .
P2 O6 1.525(3) .
P2 O5 1.527(3) .
P2 C10 1.816(4) .
P3 O8 1.487(3) .
P3 O9 1.517(3) .
P3 O7 1.544(3) .
P3 C11 1.813(4) .
O5 Zr1 2.079(3) 2
O6 Zr1 2.057(3) 2_655
N12 C10 1.500(5) .
N12 C13 1.503(5) .
N12 C11 1.508(5) .
O16 C14 1.294(5) .
O15 C14 1.207(5) .
C13 C14 1.502(6) .
